data_7717444
loop_
_publ_author_name
'Wojnowski, Tomasz'
'Ordyszewska, Anna'
'Halenka, Hanna'
'Anusiewicz, Iwona'
'Chojnacki, Jaros\/law'
'Kaniewska-Laskowska, Kinga'
'Grubba, Rafa\/l'

_publ_section_title
;
 Activation of small molecules by ambiphilic NHC-stabilized
 phosphinoborenium cation: formation of boreniums with B-O-C, B-O-B, and
 B-O-P structural motifs
;
_journal_name_full 'Dalton Transactions'
_journal_paper_doi 10.1039/D4DT02656J
_journal_year 2024
_chemical_formula_moiety 'C21 H43 B N3 P, Al C16 F36 O4, 0.5[C6H14]'
_chemical_formula_sum 'C40 H50 Al B F36 N3 O4 P'
_chemical_formula_weight 1389.59
_space_group_crystal_system monoclinic
_space_group_IT_number 14
_space_group_name_Hall '-P 2yn'
_space_group_name_H-M_alt 'P 1 21/n 1'
_atom_sites_solution_hydrogens geom
_atom_sites_solution_primary dual
_atom_sites_solution_secondary difmap
_audit_creation_date 2024-07-02
_audit_creation_method
;
Olex2 1.5
(compiled 2024.02.16 svn.r378c4104 for OlexSys, GUI svn.r6928)
;
_audit_update_record
;
2024-07-03 deposited with the CCDC.	2024-11-04 downloaded from the CCDC.
;
_cell_angle_alpha 90
_cell_angle_beta 104.993(2)
_cell_angle_gamma 90
_cell_formula_units_Z 4
_cell_length_a 20.8857(5)
_cell_length_b 10.4808(3)
_cell_length_c 26.6399(6)
_cell_measurement_reflns_used 53026
_cell_measurement_temperature 120
_cell_measurement_theta_max 67.46
_cell_measurement_theta_min 3.11
_cell_volume 5632.9(3)
_computing_cell_refinement
;
X-Area Recipe 1.34.0.0 (STOE, 2019)
;
_computing_data_collection
;
X-Area WinXpose 2.0.22.0 (STOE, 2016)
;
_computing_data_reduction 'X-Area Integrate 1.77.0.0 (STOE, 2019) X-Area X-Red32 1.65.0.0 (STOE, 2018)'
_computing_molecular_graphics 'Olex2 1.5 (Dolomanov et al., 2009)'
_computing_publication_material 'Olex2 1.5 (Dolomanov et al., 2009)'
_computing_structure_refinement 'SHELXL 2018/3 (Sheldrick, 2015)'
_computing_structure_solution 'ShelXT (Sheldrick, 2015)'
_diffrn_ambient_temperature 120.0
_diffrn_detector 'image plate (34 cm diameter)'
_diffrn_detector_area_resol_mean 6.67
_diffrn_detector_type 'STOE Imaging Plate'
_diffrn_measured_fraction_theta_full 0.960
_diffrn_measured_fraction_theta_max 0.960
_diffrn_measurement_details
;
 570 frames, detector distance = 48 mm
;
_diffrn_measurement_device '2-circle diffractometer'
_diffrn_measurement_device_type 'STOE IPDS 2T'
_diffrn_measurement_method 'rotation method, \w scans'
_diffrn_radiation_collimation '0.6 mm diameter'
_diffrn_radiation_monochromator 'parabolic x-ray mirror'
_diffrn_radiation_polarisn_norm 270
_diffrn_radiation_probe x-ray
_diffrn_radiation_type CuK\a
_diffrn_radiation_wavelength 1.54186
_diffrn_reflns_av_R_equivalents 0.0213
_diffrn_reflns_av_unetI/netI 0.0170
_diffrn_reflns_Laue_measured_fraction_full 0.960
_diffrn_reflns_Laue_measured_fraction_max 0.960
_diffrn_reflns_limit_h_max 22
_diffrn_reflns_limit_h_min -20
_diffrn_reflns_limit_k_max 11
_diffrn_reflns_limit_k_min -11
_diffrn_reflns_limit_l_max 30
_diffrn_reflns_limit_l_min -30
_diffrn_reflns_number 22952
_diffrn_reflns_point_group_measured_fraction_full 0.960
_diffrn_reflns_point_group_measured_fraction_max 0.960
_diffrn_reflns_theta_full 62.796
_diffrn_reflns_theta_max 62.796
_diffrn_reflns_theta_min 3.114
_diffrn_source 'GeniX Cu, 0.05 x 0.05 mm2 microfocus'
_diffrn_source_current 0.600
_diffrn_source_power 0.030
_diffrn_source_voltage 50
_exptl_absorpt_coefficient_mu 2.071
_exptl_absorpt_correction_T_max 0.6961
_exptl_absorpt_correction_T_min 0.1509
_exptl_absorpt_correction_type multi-scan
_exptl_absorpt_process_details
'STOE X-Red32, absorption correction by Gaussian integration, analogous to P. Coppens, "The Evaluation of Absorption and Extinction in Single-Crystal Structure Analysis", published in F. R. Ahmed (Editor), "Crystallographic Computing", Munksgaard, Copenhagen (1970), 255 - 270'
_exptl_crystal_colour colourless
_exptl_crystal_colour_primary colourless
_exptl_crystal_density_diffrn 1.639
_exptl_crystal_density_method 'not measured'
_exptl_crystal_description fragment
_exptl_crystal_F_000 2800
_exptl_crystal_size_max 0.41
_exptl_crystal_size_mid 0.19
_exptl_crystal_size_min 0.14
_refine_diff_density_max 1.023
_refine_diff_density_min -0.994
_refine_diff_density_rms 0.091
_refine_ls_extinction_method none
_refine_ls_goodness_of_fit_ref 1.071
_refine_ls_hydrogen_treatment constr
_refine_ls_matrix_type full
_refine_ls_number_parameters 918
_refine_ls_number_reflns 8669
_refine_ls_number_restraints 291
_refine_ls_restrained_S_all 1.180
_refine_ls_R_factor_all 0.1064
_refine_ls_R_factor_gt 0.0971
_refine_ls_shift/su_max 0.001
_refine_ls_shift/su_mean 0.000
_refine_ls_structure_factor_coef Fsqd
_refine_ls_weighting_details 'w=1/[\s^2^(Fo^2^)+(0.1139P)^2^+21.3678P] where P=(Fo^2^+2Fc^2^)/3'
_refine_ls_weighting_scheme calc
_refine_ls_wR_factor_gt 0.2403
_refine_ls_wR_factor_ref 0.2497
_reflns_Friedel_coverage 0.000
_reflns_number_gt 7684
_reflns_number_total 8669
_reflns_threshold_expression 'I > 2\s(I)'
_cod_data_source_file d4dt02656j2.cif
_cod_data_source_block 1_WCA
_cod_database_code 7717444
_shelx_shelxl_version_number 2018/3
_shelx_space_group_comment
;
The symmetry employed for this shelxl refinement is uniquely defined
by the following loop, which should always be used as a source of
symmetry information in preference to the above space-group names.
They are only intended as comments.
;
_shelx_estimated_absorpt_t_max 0.758
_shelx_estimated_absorpt_t_min 0.481
_olex2_refinement_description
;
1. Fixed Uiso
 At 1.2 times of:
  All C(H) groups
 At 1.5 times of:
  All C(H,H,H) groups
2. Restrained distances
 F1-C23 \\sim F1A-C23A \\sim F2-C23 \\sim F2A-C23A \\sim F3-C23 \\sim F3A-C23A
 with sigma of 0.02
 F4-C24 \\sim F4A-C24A \\sim F5-C24 \\sim F5A-C24A \\sim F6-C24 \\sim F6A-C24A
 with sigma of 0.02
 F7-C25 \\sim F7A-C25A \\sim F8-C25 \\sim F8A-C25A \\sim F9-C25 \\sim F9A-C25A
 with sigma of 0.02
 C22-C23 \\sim C22A-C23A \\sim C22-C24 \\sim C22A-C24A \\sim C22-C25 \\sim
C22A-C25A
 with sigma of 0.02
 C23A-C24A \\sim C24A-C25A \\sim C25A-C23A
 with sigma of 0.02
 C23-C24 \\sim C24-C25 \\sim C25-C23
 with sigma of 0.02
 F1-F2 \\sim F1A-F2A
 with sigma of 0.04
 F1-F3 \\sim F1A-F3A
 with sigma of 0.04
 F1-C22 \\sim F1A-C22A
 with sigma of 0.04
 F2-F3 \\sim F2A-F3A
 with sigma of 0.04
 F2-C22 \\sim F2A-C22A
 with sigma of 0.04
 F3-C22 \\sim F3A-C22A
 with sigma of 0.04
 F4-F5 \\sim F4A-F5A
 with sigma of 0.04
 F4-F6 \\sim F4A-F6A
 with sigma of 0.04
 F4-C22 \\sim F4A-C22A
 with sigma of 0.04
 F5-F6 \\sim F5A-F6A
 with sigma of 0.04
 F5-C22 \\sim F5A-C22A
 with sigma of 0.04
 F6-C22 \\sim F6A-C22A
 with sigma of 0.04
 F7-F8 \\sim F7A-F8A
 with sigma of 0.04
 F7-F9 \\sim F7A-F9A
 with sigma of 0.04
 F7-C22 \\sim F7A-C22A
 with sigma of 0.04
 F8-F9 \\sim F8A-F9A
 with sigma of 0.04
 F8-C22 \\sim F8A-C22A
 with sigma of 0.04
 F9-C22 \\sim F9A-C22A
 with sigma of 0.04
 F10-C27 \\sim F10A-C27A \\sim F11-C27 \\sim F11A-C27A \\sim F12-C27 \\sim
F12A-C27A
 with sigma of 0.02
 F13-C28 \\sim F13A-C28A \\sim F14-C28 \\sim F14A-C28A \\sim F15-C28 \\sim
F15A-C28A
 with sigma of 0.02
 F16-C29 \\sim F16A-C29A \\sim F17-C29 \\sim F17A-C29A \\sim F18-C29 \\sim
F18A-C29A
 with sigma of 0.02
 C26-C27 \\sim C26-C27A \\sim C26-C28 \\sim C26-C28A \\sim C26-C29 \\sim
C26-C29A
 with sigma of 0.02
 C27-C28 \\sim C28-C29 \\sim C29-C27 \\sim C27A-C28A \\sim C28A-C29A \\sim
C29A-C27A
 with sigma of 0.02
 F10-F11 \\sim F10A-F11A
 with sigma of 0.04
 F10-F12 \\sim F10A-F12A
 with sigma of 0.04
 F10-C26 \\sim F10A-C26
 with sigma of 0.04
 F11-F12 \\sim F11A-F12A
 with sigma of 0.04
 F11-C26 \\sim F11A-C26
 with sigma of 0.04
 F12-C26 \\sim F12A-C26
 with sigma of 0.04
 F13-F14 \\sim F13A-F14A
 with sigma of 0.04
 F13-F15 \\sim F13A-F15A
 with sigma of 0.04
 F13-C26 \\sim F13A-C26
 with sigma of 0.04
 F14-F15 \\sim F14A-F15A
 with sigma of 0.04
 F14-C26 \\sim F14A-C26
 with sigma of 0.04
 F15-C26 \\sim F15A-C26
 with sigma of 0.04
 F16-F17 \\sim F16A-F17A \\sim F16-F18 \\sim F16A-F18A
 with sigma of 0.04
 F17-F18 \\sim F17A-F18A
 with sigma of 0.04
 F16-C26 \\sim F16A-C26
 with sigma of 0.04
 F17-C26 \\sim F17A-C26
 with sigma of 0.04
 F18-C26 \\sim F18A-C26
 with sigma of 0.04
 F28-C35 \\sim F28A-C35A \\sim F29-C35 \\sim F29A-C35A \\sim F30-C35 \\sim
F30A-C35A
 with sigma of 0.02
 F31-C36 \\sim F31A-C36A \\sim F32-C36 \\sim F32A-C36A \\sim F33-C36 \\sim
F33A-C36A
 with sigma of 0.02
 C34-C36 \\sim C34-C36A
 with sigma of 0.02
 F31A-F32A \\sim F32A-F33A \\sim F33A-F31A \\sim F31-F32 \\sim F32-F33 \\sim
F33-F31
 with sigma of 0.04
 F34-C37 \\sim F34A-C37A
 with sigma of 0.02
 F35-C37 \\sim F35A-C37A
 with sigma of 0.02
 F36-C37 \\sim F36A-C37A
 with sigma of 0.02
 C34-C37 \\sim C34-C37A
 with sigma of 0.02
 F34-F35 \\sim F34A-F35A \\sim F34-F36 \\sim F34A-F36A \\sim F35-F36 \\sim
F35A-F36A
 with sigma of 0.04
 F34-C34 \\sim F34A-C34 \\sim F35-C34 \\sim F35A-C34 \\sim F36-C34 \\sim
F36A-C34
 with sigma of 0.04
3. Uiso/Uaniso restraints and constraints
O1 \\sim O1A: within 2A with sigma of 0.004 and sigma for terminal atoms of
0.008 within 2A
F16 \\sim F17 \\sim F18: within 3A with sigma of 0.005 and sigma for terminal
atoms of 0.008 within 3A
C22 \\sim C22A: within 2A with sigma of 0.004 and sigma for terminal atoms of
0.008 within 2A
4. Others
 Sof(F1A)=Sof(F2A)=Sof(F3A)=Sof(F4A)=Sof(F5A)=Sof(F6A)=Sof(F7A)=Sof(F8A)=
 Sof(F9A)=Sof(O1A)=Sof(C22A)=Sof(C23A)=Sof(C24A)=Sof(C25A)=1-FVAR(1)
 Sof(F1)=Sof(F2)=Sof(F3)=Sof(F4)=Sof(F5)=Sof(F6)=Sof(F7)=Sof(F8)=Sof(F9)=
 Sof(O1)=Sof(C22)=Sof(C23)=Sof(C24)=Sof(C25)=FVAR(1)
 Sof(F10A)=Sof(F11A)=Sof(F12A)=Sof(F13A)=Sof(F14A)=Sof(F15A)=Sof(F16A)=
 Sof(F17A)=Sof(F18A)=Sof(C27A)=Sof(C28A)=Sof(C29A)=1-FVAR(2)
 Sof(F10)=Sof(F11)=Sof(F12)=Sof(F13)=Sof(F14)=Sof(F15)=Sof(F16)=Sof(F17)=
 Sof(F18)=Sof(C27)=Sof(C28)=Sof(C29)=FVAR(2)
 Sof(C35A)=Sof(F28A)=Sof(F29A)=Sof(F30A)=Sof(C36A)=Sof(F31A)=Sof(F32A)=
 Sof(F33A)=Sof(C37A)=Sof(F34A)=Sof(F35A)=Sof(F36A)=1-FVAR(3)
 Sof(F28)=Sof(F29)=Sof(F30)=Sof(F31)=Sof(F32)=Sof(F33)=Sof(F34)=Sof(F35)=
 Sof(F36)=Sof(C35)=Sof(C36)=Sof(C37)=FVAR(3)
 Fixed Uiso: C23A(0.088) C25A(0.088) C36A(0.06) F34A(0.06)
5.a Ternary CH refined with riding coordinates:
 C8(H8)
5.b Idealised Me refined as rotating group:
 C4(H4A,H4B,H4C), C5(H5A,H5B,H5C), C6(H6A,H6B,H6C), C7(H7A,H7B,H7C), C9(H9A,
 H9B,H9C), C10(H10A,H10B,H10C), C12(H12A,H12B,H12C), C13(H13A,H13B,H13C),
 C15(H15A,H15B,H15C), C16(H16A,H16B,H16C), C17(H17A,H17B,H17C), C19(H19A,H19B,
 H19C), C20(H20A,H20B,H20C), C21(H21A,H21B,H21C)
;
_smtbx_masks_void_probe_radius 1.2
_smtbx_masks_void_truncation_radius 1.2
_olex2_submission_special_instructions 'No special instructions were received'

loop_
_space_group_symop_operation_xyz
'x, y, z'
'-x+1/2, y+1/2, -z+1/2'
'-x, -y, -z'
'x-1/2, -y-1/2, z-1/2'

loop_
_atom_site_label
_atom_site_type_symbol
_atom_site_fract_x
_atom_site_fract_y
_atom_site_fract_z
_atom_site_U_iso_or_equiv
_atom_site_adp_type
_atom_site_occupancy
_atom_site_site_symmetry_order
_atom_site_calc_flag
_atom_site_refinement_flags_posn
_atom_site_refinement_flags_adp
_atom_site_refinement_flags_occupancy
_atom_site_disorder_assembly
_atom_site_disorder_group
P1 P 0.66113(5) 0.72970(11) 0.26157(4) 0.0329(3) Uani 1 1 d . . . . .
N1 N 0.50588(18) 0.9111(3) 0.28711(13) 0.0315(8) Uani 1 1 d . . . . .
N2 N 0.53652(17) 0.7847(3) 0.35207(12) 0.0285(8) Uani 1 1 d . . . . .
N3 N 0.53402(17) 0.5950(4) 0.24740(14) 0.0333(8) Uani 1 1 d . . . . .
C1 C 0.5356(2) 0.7985(4) 0.30141(15) 0.0279(9) Uani 1 1 d . . . . .
C2 C 0.4882(2) 0.9695(4) 0.32861(16) 0.0319(10) Uani 1 1 d . . . . .
C3 C 0.5076(2) 0.8890(4) 0.36970(16) 0.0303(9) Uani 1 1 d . . . . .
C4 C 0.4896(3) 0.9647(5) 0.23473(17) 0.0433(12) Uani 1 1 d . . . . .
H4A H 0.504491 0.906332 0.211343 0.065 Uiso 1 1 calc R U . . .
H4B H 0.511736 1.047283 0.235253 0.065 Uiso 1 1 calc R U . . .
H4C H 0.441482 0.976479 0.222441 0.065 Uiso 1 1 calc R U . . .
C5 C 0.4537(3) 1.0946(5) 0.3234(2) 0.0472(12) Uani 1 1 d . . . . .
H5A H 0.482133 1.160368 0.314354 0.071 Uiso 1 1 calc R U . . .
H5B H 0.444066 1.116730 0.356462 0.071 Uiso 1 1 calc R U . . .
H5C H 0.412164 1.089188 0.296069 0.071 Uiso 1 1 calc R U . . .
C6 C 0.5009(2) 0.8985(5) 0.42368(17) 0.0404(11) Uani 1 1 d . . . . .
H6A H 0.476760 0.823995 0.431416 0.061 Uiso 1 1 calc R U . . .
H6B H 0.476466 0.976337 0.427294 0.061 Uiso 1 1 calc R U . . .
H6C H 0.545020 0.901472 0.447972 0.061 Uiso 1 1 calc R U . . .
C7 C 0.5609(2) 0.6735(4) 0.38449(17) 0.0372(10) Uani 1 1 d . . . . .
H7A H 0.524709 0.636265 0.396783 0.056 Uiso 1 1 calc R U . . .
H7B H 0.596774 0.699628 0.414370 0.056 Uiso 1 1 calc R U . . .
H7C H 0.577718 0.610023 0.364054 0.056 Uiso 1 1 calc R U . . .
C8 C 0.5652(2) 0.4905(5) 0.2232(2) 0.0415(11) Uani 1 1 d . . . . .
H8 H 0.608656 0.524618 0.219888 0.050 Uiso 1 1 calc R U . . .
C9 C 0.5814(4) 0.3753(6) 0.2592(3) 0.075(2) Uani 1 1 d . . . . .
H9A H 0.540123 0.334897 0.261975 0.113 Uiso 1 1 calc R U . . .
H9B H 0.606866 0.403149 0.293759 0.113 Uiso 1 1 calc R U . . .
H9C H 0.607588 0.313927 0.245159 0.113 Uiso 1 1 calc R U . . .
C10 C 0.5258(3) 0.4536(7) 0.1682(3) 0.0711(19) Uani 1 1 d . . . . .
H10A H 0.487220 0.402513 0.170161 0.107 Uiso 1 1 calc R U . . .
H10B H 0.554069 0.403770 0.151384 0.107 Uiso 1 1 calc R U . . .
H10C H 0.510873 0.531113 0.147976 0.107 Uiso 1 1 calc R U . . .
C11 C 0.4630(2) 0.5671(6) 0.2466(2) 0.0554(15) Uani 1 1 d . . . . .
C12 C 0.4143(3) 0.6475(6) 0.2111(2) 0.0568(15) Uani 1 1 d . . . . .
H12A H 0.415179 0.733413 0.225781 0.085 Uiso 1 1 calc R U . . .
H12B H 0.369957 0.610701 0.206356 0.085 Uiso 1 1 calc R U . . .
H12C H 0.425039 0.652103 0.177485 0.085 Uiso 1 1 calc R U . . .
C13 C 0.4503(3) 0.5143(9) 0.2926(3) 0.090(3) Uani 1 1 d . . . . .
H13A H 0.489006 0.465417 0.311592 0.134 Uiso 1 1 calc R U . . .
H13B H 0.411620 0.457926 0.283032 0.134 Uiso 1 1 calc R U . . .
H13C H 0.441576 0.583446 0.314710 0.134 Uiso 1 1 calc R U . . .
C14 C 0.6554(3) 0.8184(5) 0.19790(19) 0.0438(12) Uani 1 1 d . . . . .
C15 C 0.7186(3) 0.7876(7) 0.1812(2) 0.0638(17) Uani 1 1 d . . . . .
H15A H 0.756700 0.828375 0.205166 0.096 Uiso 1 1 calc R U . . .
H15B H 0.714294 0.819719 0.145911 0.096 Uiso 1 1 calc R U . . .
H15C H 0.725312 0.694988 0.181777 0.096 Uiso 1 1 calc R U . . .
C16 C 0.5976(3) 0.7614(6) 0.15607(19) 0.0503(13) Uani 1 1 d . . . . .
H16A H 0.603422 0.668854 0.154470 0.075 Uiso 1 1 calc R U . . .
H16B H 0.596789 0.799235 0.122265 0.075 Uiso 1 1 calc R U . . .
H16C H 0.555760 0.779837 0.164787 0.075 Uiso 1 1 calc R U . . .
C17 C 0.6471(3) 0.9631(6) 0.1990(3) 0.0600(15) Uani 1 1 d . . . . .
H17A H 0.608405 0.983754 0.211840 0.090 Uiso 1 1 calc R U . . .
H17B H 0.640708 0.997351 0.163788 0.090 Uiso 1 1 calc R U . . .
H17C H 0.686844 1.001144 0.221990 0.090 Uiso 1 1 calc R U . . .
C18 C 0.7090(3) 0.8287(6) 0.31849(19) 0.0476(13) Uani 1 1 d . . . . .
C19 C 0.7768(3) 0.8608(6) 0.3096(2) 0.0555(14) Uani 1 1 d . . . . .
H19A H 0.795942 0.783921 0.298345 0.083 Uiso 1 1 calc R U . . .
H19B H 0.806302 0.892390 0.341992 0.083 Uiso 1 1 calc R U . . .
H19C H 0.771446 0.926574 0.282663 0.083 Uiso 1 1 calc R U . . .
C20 C 0.6774(3) 0.9504(7) 0.3319(3) 0.0682(19) Uani 1 1 d . . . . .
H20A H 0.709078 0.995409 0.359845 0.102 Uiso 1 1 calc R U . . .
H20B H 0.637704 0.929005 0.343231 0.102 Uiso 1 1 calc R U . . .
H20C H 0.665098 1.005379 0.301085 0.102 Uiso 1 1 calc R U . . .
C21 C 0.7222(3) 0.7365(8) 0.3647(2) 0.071(2) Uani 1 1 d . . . . .
H21A H 0.680088 0.701661 0.368291 0.107 Uiso 1 1 calc R U . . .
H21B H 0.744393 0.782261 0.396554 0.107 Uiso 1 1 calc R U . . .
H21C H 0.750650 0.666658 0.358865 0.107 Uiso 1 1 calc R U . . .
B1 B 0.5690(2) 0.7043(5) 0.26806(18) 0.0307(11) Uani 1 1 d . . . . .
Al1 Al 0.74427(6) 0.40973(11) 0.56409(4) 0.0254(3) Uani 1 1 d . . . . .
F1 F 0.9794(4) 0.3253(10) 0.5656(3) 0.155(4) Uani 0.817(6) 1 d D . P A 1
F1A F 0.9703(18) 0.317(4) 0.530(2) 0.19(2) Uiso 0.183(6) 1 d D . P A 2
F2 F 0.8843(5) 0.2297(7) 0.5723(4) 0.145(3) Uani 0.817(6) 1 d D . P A 1
F2A F 0.866(2) 0.247(4) 0.4996(15) 0.22(3) Uiso 0.183(6) 1 d D . P A 2
F3 F 0.9447(4) 0.3601(7) 0.63252(18) 0.097(2) Uani 0.817(6) 1 d D . P A 1
F3A F 0.9288(8) 0.2159(13) 0.5790(5) 0.032(4) Uiso 0.183(6) 1 d D . P A 2
F4 F 0.8213(3) 0.4897(8) 0.46659(19) 0.105(2) Uani 0.817(6) 1 d D . P A 1
F4A F 0.8385(12) 0.582(3) 0.4695(10) 0.098(9) Uiso 0.183(6) 1 d D . P A 2
F5 F 0.8666(6) 0.3053(10) 0.4797(3) 0.169(4) Uani 0.817(6) 1 d D . P A 1
F5A F 0.8879(16) 0.406(3) 0.4642(11) 0.111(10) Uiso 0.183(6) 1 d D . P A 2
F6 F 0.9244(3) 0.4711(11) 0.4794(3) 0.148(4) Uani 0.817(6) 1 d D . P A 1
F6A F 0.9421(8) 0.5620(17) 0.4987(7) 0.053(5) Uiso 0.183(6) 1 d D . P A 2
F7 F 0.9692(4) 0.5821(9) 0.5847(5) 0.193(6) Uani 0.817(6) 1 d D . P A 1
F7A F 0.944(2) 0.417(3) 0.6276(14) 0.18(3) Uiso 0.183(6) 1 d D . P A 2
F8 F 0.8801(5) 0.6639(7) 0.5412(4) 0.195(5) Uani 0.817(6) 1 d D . P A 1
F8A F 0.9183(8) 0.6163(13) 0.6081(6) 0.032(4) Uiso 0.183(6) 1 d D . P A 2
F9 F 0.8873(5) 0.5786(7) 0.6220(3) 0.145(4) Uani 0.817(6) 1 d D . P A 1
F9A F 0.9902(11) 0.523(2) 0.5738(9) 0.069(7) Uiso 0.183(6) 1 d D . P A 2
F10 F 0.6410(4) 0.1020(5) 0.5257(2) 0.063(2) Uani 0.739(6) 1 d D . P B 1
F10A F 0.7585(9) 0.1391(19) 0.5138(7) 0.058(6) Uiso 0.261(6) 1 d D . P B 2
F11 F 0.7386(4) 0.1180(6) 0.5145(3) 0.073(2) Uani 0.739(6) 1 d D . P B 1
F11A F 0.7536(6) 0.2576(12) 0.4448(5) 0.047(3) Uiso 0.261(6) 1 d D . P B 2
F12 F 0.6590(5) 0.0507(4) 0.45190(18) 0.0641(19) Uani 0.739(6) 1 d D . P B 1
F12A F 0.6872(9) 0.0612(16) 0.4506(8) 0.066(7) Uiso 0.261(6) 1 d D . P B 2
F13 F 0.7320(5) 0.2176(8) 0.4200(4) 0.158(5) Uani 0.739(6) 1 d D . P B 1
F13A F 0.6804(6) 0.3935(13) 0.4009(5) 0.026(3) Uiso 0.261(6) 1 d D . P B 2
F14 F 0.6801(5) 0.4214(6) 0.4125(3) 0.101(3) Uani 0.739(6) 1 d D . P B 1
F14A F 0.5827(6) 0.3953(13) 0.4194(5) 0.038(3) Uiso 0.261(6) 1 d D . P B 2
F15 F 0.6380(5) 0.2392(7) 0.3813(2) 0.112(3) Uani 0.739(6) 1 d D . P B 1
F15A F 0.6089(5) 0.2423(11) 0.3831(5) 0.026(3) Uiso 0.261(6) 1 d D . P B 2
F16 F 0.5657(3) 0.4038(6) 0.4345(3) 0.0878(19) Uani 0.739(6) 1 d D U P B 1
F16A F 0.5534(5) 0.2997(9) 0.4938(4) 0.031(3) Uiso 0.261(6) 1 d D . P B 2
F17 F 0.5832(3) 0.3201(6) 0.5174(3) 0.0889(17) Uani 0.739(6) 1 d D U P B 1
F17A F 0.6363(8) 0.1331(14) 0.5340(6) 0.040(4) Uiso 0.261(6) 1 d D . P B 2
F18 F 0.5495(3) 0.2017(6) 0.4402(4) 0.119(2) Uani 0.739(6) 1 d D U P B 1
F18A F 0.5658(6) 0.1414(12) 0.4601(4) 0.053(3) Uiso 0.261(6) 1 d D . P B 2
F19 F 0.71350(17) 0.4547(3) 0.69530(13) 0.0636(9) Uani 1 1 d . . . . .
F20 F 0.81289(18) 0.4491(4) 0.68764(15) 0.0776(11) Uani 1 1 d . . . . .
F21 F 0.7868(2) 0.3390(4) 0.74744(12) 0.0873(13) Uani 1 1 d . . . . .
F22 F 0.8602(2) 0.2105(6) 0.6867(3) 0.138(3) Uani 1 1 d . . . . .
F23 F 0.7933(2) 0.0922(4) 0.71580(18) 0.0996(16) Uani 1 1 d . . . . .
F24 F 0.7962(3) 0.0792(4) 0.6367(2) 0.129(2) Uani 1 1 d . . . . .
F25 F 0.6742(2) 0.1988(4) 0.71063(16) 0.0818(12) Uani 1 1 d . . . . .
F26 F 0.6672(2) 0.0976(3) 0.64022(16) 0.0847(12) Uani 1 1 d . . . . .
F27 F 0.63113(19) 0.2883(4) 0.6373(2) 0.0984(16) Uani 1 1 d . . . . .
F28 F 0.5743(3) 0.7368(7) 0.5635(2) 0.115(2) Uani 0.875(5) 1 d D . P C 1
F29 F 0.5942(3) 0.5386(7) 0.58462(18) 0.122(3) Uani 0.875(5) 1 d D . P C 1
F30 F 0.5894(2) 0.6027(6) 0.50798(14) 0.0666(12) Uani 0.875(5) 1 d D . P C 1
F31 F 0.6603(5) 0.8289(4) 0.5102(3) 0.116(3) Uani 0.875(5) 1 d D . P C 1
F32 F 0.7089(3) 0.6657(7) 0.4921(2) 0.087(2) Uani 0.875(5) 1 d D . P C 1
F33 F 0.7607(3) 0.7985(7) 0.5506(3) 0.128(3) Uani 0.875(5) 1 d D . P C 1
F34 F 0.6890(6) 0.8598(7) 0.6183(4) 0.177(5) Uani 0.875(5) 1 d D . P C 1
F35 F 0.7684(5) 0.7284(9) 0.6463(3) 0.169(5) Uani 0.875(5) 1 d D . P C 1
F36 F 0.6686(3) 0.6901(5) 0.65915(16) 0.0993(19) Uani 0.875(5) 1 d D . P C 1
O1 O 0.8218(5) 0.4209(9) 0.5593(4) 0.111(3) Uani 0.817(6) 1 d . U P A 1
O1A O 0.817(3) 0.481(4) 0.560(2) 0.114(4) Uiso 0.183(6) 1 d . U P A 2
O2 O 0.6955(3) 0.3581(4) 0.50642(15) 0.0797(16) Uani 1 1 d . . . . .
O3 O 0.7431(3) 0.3033(4) 0.61112(14) 0.0792(15) Uani 1 1 d . . . . .
O4 O 0.7157(3) 0.5502(4) 0.58141(15) 0.0783(15) Uani 1 1 d . . . . .
C22 C 0.8799(4) 0.4415(7) 0.5524(2) 0.0562(17) Uani 0.817(6) 1 d D U P A 1
C23 C 0.9243(5) 0.3362(8) 0.5823(3) 0.083(3) Uani 0.817(6) 1 d D . P A 1
C22A C 0.8833(14) 0.4371(18) 0.5453(7) 0.057(3) Uani 0.183(6) 1 d D U P A 2
C23A C 0.9099(15) 0.3023(19) 0.5403(8) 0.088 Uiso 0.183(6) 1 d D U P A 2
C24 C 0.8738(4) 0.4295(10) 0.4949(3) 0.092(3) Uani 0.817(6) 1 d D . P A 1
C24A C 0.8850(9) 0.5058(18) 0.4948(8) 0.047(8) Uiso 0.183(6) 1 d D . P A 2
C25 C 0.9046(5) 0.5716(8) 0.5751(3) 0.114(5) Uani 0.817(6) 1 d D . P A 1
C25A C 0.9339(11) 0.5040(19) 0.5891(9) 0.088 Uiso 0.183(6) 1 d D U P A 2
C26 C 0.6618(2) 0.2726(4) 0.47328(15) 0.0332(10) Uani 1 1 d D . . . .
C27 C 0.6743(3) 0.1355(6) 0.4916(2) 0.0437(17) Uani 0.739(6) 1 d D . P B 1
C27A C 0.7166(6) 0.1714(12) 0.4682(5) 0.045(5) Uiso 0.261(6) 1 d D . P B 2
C28 C 0.6789(5) 0.2951(7) 0.4218(3) 0.080(3) Uani 0.739(6) 1 d D . P B 1
C28A C 0.6364(6) 0.3271(11) 0.4186(4) 0.036(4) Uiso 0.261(6) 1 d D . P B 2
C29 C 0.5856(4) 0.3010(6) 0.4646(3) 0.073(3) Uani 0.739(6) 1 d D . P B 1
C29A C 0.6096(5) 0.2165(11) 0.4950(4) 0.033(4) Uiso 0.261(6) 1 d D . P B 2
C30 C 0.7471(3) 0.2649(5) 0.65997(17) 0.0415(12) Uani 1 1 d . . . . .
C31 C 0.7657(3) 0.3781(6) 0.69867(19) 0.0512(14) Uani 1 1 d . . . . .
C32 C 0.7990(4) 0.1600(8) 0.6746(3) 0.084(3) Uani 1 1 d . . . . .
C33 C 0.6800(3) 0.2111(6) 0.6623(2) 0.0565(14) Uani 1 1 d . . . . .
C34 C 0.6863(3) 0.6625(4) 0.57376(18) 0.0463(13) Uani 1 1 d D . . . .
C35 C 0.6100(4) 0.6361(8) 0.5579(2) 0.068(2) Uani 0.875(5) 1 d D . P C 1
C36 C 0.7035(4) 0.7399(7) 0.5317(3) 0.075(2) Uani 0.875(5) 1 d D . P C 1
C37 C 0.7035(5) 0.7352(7) 0.6300(4) 0.072(2) Uani 0.875(5) 1 d D . P C 1
C35A C 0.6199(14) 0.6947(18) 0.5623(8) 0.021(9) Uiso 0.125(5) 1 d D . P C 2
F28A F 0.5905(9) 0.6286(18) 0.5930(7) 0.022(4) Uiso 0.125(5) 1 d D . P C 2
F29A F 0.6038(9) 0.8168(16) 0.5635(7) 0.022(4) Uiso 0.125(5) 1 d D . P C 2
F30A F 0.5849(12) 0.670(3) 0.5141(9) 0.041(7) Uiso 0.125(5) 1 d D . P C 2
C36A C 0.7144(15) 0.710(4) 0.5290(10) 0.060 Uiso 0.125(5) 1 d D U P C 2
F31A F 0.6931(13) 0.631(2) 0.4877(11) 0.025(6) Uiso 0.125(5) 1 d D . P C 2
F32A F 0.7769(10) 0.734(2) 0.5256(9) 0.040(6) Uiso 0.125(5) 1 d D . P C 2
F33A F 0.683(2) 0.820(4) 0.512(4) 0.20(5) Uiso 0.125(5) 1 d D . P C 2
C37A C 0.7204(11) 0.7735(19) 0.6136(9) 0.034(10) Uiso 0.125(5) 1 d D . P C 2
F34A F 0.7521(11) 0.868(2) 0.5944(9) 0.060 Uiso 0.125(5) 1 d D U P C 2
F35A F 0.7622(11) 0.731(2) 0.6551(8) 0.033(6) Uiso 0.125(5) 1 d D . P C 2
F36A F 0.6746(9) 0.8534(19) 0.6210(7) 0.017(5) Uiso 0.125(5) 1 d D . P C 2

loop_
_atom_site_aniso_label
_atom_site_aniso_U_11
_atom_site_aniso_U_22
_atom_site_aniso_U_33
_atom_site_aniso_U_23
_atom_site_aniso_U_13
_atom_site_aniso_U_12
P1 0.0268(6) 0.0421(7) 0.0319(6) 0.0029(5) 0.0113(5) -0.0024(5)
N1 0.030(2) 0.039(2) 0.0265(18) 0.0064(15) 0.0095(15) 0.0049(16)
N2 0.0245(18) 0.037(2) 0.0240(17) 0.0055(14) 0.0064(14) -0.0019(15)
N3 0.0235(19) 0.040(2) 0.0362(19) 0.0064(16) 0.0080(15) 0.0000(15)
C1 0.021(2) 0.037(2) 0.025(2) 0.0067(17) 0.0058(16) -0.0010(17)
C2 0.027(2) 0.037(2) 0.033(2) 0.0002(18) 0.0092(18) -0.0012(18)
C3 0.024(2) 0.038(2) 0.028(2) 0.0008(18) 0.0064(17) -0.0036(18)
C4 0.050(3) 0.052(3) 0.030(2) 0.015(2) 0.012(2) 0.015(2)
C5 0.053(3) 0.046(3) 0.042(3) 0.000(2) 0.010(2) 0.009(2)
C6 0.041(3) 0.049(3) 0.032(2) -0.003(2) 0.011(2) -0.007(2)
C7 0.044(3) 0.039(2) 0.029(2) 0.0109(19) 0.0105(19) 0.000(2)
C8 0.033(3) 0.040(3) 0.052(3) -0.002(2) 0.012(2) 0.000(2)
C9 0.079(5) 0.053(4) 0.114(6) 0.033(4) 0.064(4) 0.032(3)
C10 0.053(4) 0.072(4) 0.083(4) -0.038(4) 0.008(3) -0.005(3)
C11 0.023(3) 0.073(4) 0.070(4) 0.029(3) 0.012(2) -0.004(2)
C12 0.031(3) 0.065(4) 0.068(4) 0.010(3) 0.002(2) 0.002(3)
C13 0.041(4) 0.144(7) 0.089(5) 0.051(5) 0.027(3) 0.000(4)
C14 0.040(3) 0.057(3) 0.039(3) 0.011(2) 0.020(2) -0.003(2)
C15 0.051(4) 0.100(5) 0.051(3) 0.013(3) 0.031(3) 0.000(3)
C16 0.049(3) 0.069(4) 0.036(3) 0.012(2) 0.016(2) 0.001(3)
C17 0.055(4) 0.057(3) 0.073(4) 0.021(3) 0.026(3) -0.004(3)
C18 0.034(3) 0.069(4) 0.043(3) -0.006(2) 0.016(2) -0.017(2)
C19 0.038(3) 0.072(4) 0.059(3) -0.008(3) 0.018(2) -0.020(3)
C20 0.050(3) 0.087(5) 0.075(4) -0.040(4) 0.030(3) -0.025(3)
C21 0.045(3) 0.127(6) 0.038(3) 0.007(3) 0.003(2) -0.034(4)
B1 0.026(3) 0.039(3) 0.026(2) 0.011(2) 0.0048(19) 0.005(2)
Al1 0.0299(7) 0.0270(6) 0.0184(6) 0.0006(4) 0.0048(5) -0.0029(5)
F1 0.111(5) 0.264(11) 0.100(5) 0.030(6) 0.041(4) 0.110(7)
F2 0.129(7) 0.093(5) 0.194(8) -0.005(5) 0.009(6) -0.006(5)
F3 0.175(7) 0.075(4) 0.042(3) 0.009(2) 0.028(3) 0.021(4)
F4 0.087(4) 0.155(7) 0.054(3) -0.005(3) -0.016(3) 0.003(4)
F5 0.289(13) 0.161(8) 0.049(3) -0.046(5) 0.029(5) 0.007(8)
F6 0.095(5) 0.287(12) 0.076(4) 0.033(6) 0.048(4) -0.045(6)
F7 0.096(6) 0.139(8) 0.273(12) 0.021(8) -0.083(7) -0.068(6)
F8 0.221(10) 0.089(5) 0.206(9) 0.053(6) -0.069(8) -0.004(6)
F9 0.233(10) 0.105(5) 0.071(4) -0.029(4) -0.007(5) -0.002(6)
F10 0.116(5) 0.027(3) 0.065(3) 0.020(2) 0.057(3) 0.011(3)
F11 0.066(4) 0.051(3) 0.090(4) 0.030(3) -0.003(3) 0.006(3)
F12 0.126(6) 0.022(2) 0.039(3) -0.0079(16) 0.013(3) -0.013(3)
F13 0.227(10) 0.141(7) 0.178(8) -0.078(7) 0.179(9) -0.085(7)
F14 0.183(8) 0.049(4) 0.110(6) 0.037(4) 0.107(6) 0.018(4)
F15 0.214(10) 0.094(5) 0.030(3) 0.000(3) 0.033(5) 0.061(6)
F16 0.066(3) 0.058(3) 0.131(5) 0.041(3) 0.012(3) 0.011(3)
F17 0.083(4) 0.082(3) 0.117(4) 0.024(3) 0.054(3) 0.008(3)
F18 0.069(3) 0.069(3) 0.194(5) 0.032(4) -0.015(4) -0.023(3)
F19 0.068(2) 0.065(2) 0.0594(19) -0.0234(16) 0.0207(16) 0.0006(18)
F20 0.061(2) 0.091(3) 0.076(2) 0.014(2) 0.0097(18) -0.026(2)
F21 0.102(3) 0.117(3) 0.0295(16) 0.0146(18) -0.0084(17) -0.032(3)
F22 0.069(3) 0.134(5) 0.231(7) 0.092(5) 0.077(4) 0.050(3)
F23 0.095(3) 0.101(3) 0.106(3) 0.080(3) 0.032(3) 0.040(3)
F24 0.208(6) 0.070(3) 0.155(5) 0.038(3) 0.132(5) 0.067(4)
F25 0.071(2) 0.103(3) 0.087(3) -0.007(2) 0.048(2) -0.023(2)
F26 0.121(3) 0.0426(19) 0.080(3) -0.0049(17) 0.007(2) -0.013(2)
F27 0.055(2) 0.063(2) 0.145(4) -0.014(2) -0.033(2) 0.0050(18)
F28 0.089(4) 0.154(6) 0.096(4) -0.037(4) 0.015(3) 0.037(4)
F29 0.163(6) 0.142(6) 0.055(3) 0.005(3) 0.020(3) -0.090(5)
F30 0.067(3) 0.087(4) 0.0352(19) 0.003(2) -0.0066(17) -0.014(2)
F31 0.158(6) 0.043(3) 0.121(5) 0.049(3) -0.012(4) 0.006(3)
F32 0.071(4) 0.116(5) 0.077(4) 0.036(4) 0.025(3) -0.007(3)
F33 0.124(5) 0.140(6) 0.119(5) -0.017(4) 0.031(4) -0.078(5)
F34 0.280(13) 0.057(4) 0.174(8) -0.060(4) 0.023(8) 0.007(6)
F35 0.174(8) 0.152(7) 0.116(6) -0.036(5) -0.081(6) -0.054(6)
F36 0.158(5) 0.094(4) 0.039(2) -0.018(2) 0.012(3) 0.000(4)
O1 0.085(4) 0.141(5) 0.124(4) -0.016(4) 0.057(3) -0.015(3)
O2 0.125(4) 0.034(2) 0.046(2) -0.0010(17) -0.039(2) -0.021(2)
O3 0.170(5) 0.043(2) 0.0318(19) 0.0151(17) 0.039(2) 0.012(3)
O4 0.127(4) 0.039(2) 0.048(2) -0.0060(17) -0.014(2) 0.037(2)
C22 0.032(3) 0.100(5) 0.046(3) -0.017(3) 0.029(3) -0.020(3)
C23 0.111(8) 0.079(6) 0.067(5) -0.022(5) 0.034(5) -0.001(6)
C22A 0.033(5) 0.101(6) 0.047(5) -0.017(5) 0.027(4) -0.020(5)
C24 0.078(7) 0.152(12) 0.048(5) -0.006(6) 0.022(5) -0.020(7)
C25 0.128(10) 0.082(7) 0.083(7) 0.002(6) -0.061(7) -0.024(6)
C26 0.047(3) 0.030(2) 0.022(2) -0.0001(17) 0.0075(18) -0.0095(19)
C27 0.058(5) 0.034(3) 0.038(3) -0.004(3) 0.011(3) -0.003(3)
C28 0.131(10) 0.055(5) 0.080(7) 0.024(5) 0.073(7) 0.014(6)
C29 0.081(6) 0.036(4) 0.101(7) 0.027(4) 0.022(5) 0.001(4)
C30 0.057(3) 0.045(3) 0.023(2) 0.0122(19) 0.013(2) 0.014(2)
C31 0.046(3) 0.073(4) 0.031(2) 0.009(2) 0.004(2) -0.013(3)
C32 0.080(5) 0.084(5) 0.112(6) 0.053(5) 0.067(5) 0.040(4)
C33 0.057(4) 0.051(3) 0.055(3) -0.004(3) 0.003(3) 0.004(3)
C34 0.066(3) 0.024(2) 0.038(3) -0.0060(19) -0.006(2) 0.007(2)
C35 0.081(6) 0.075(6) 0.043(4) -0.012(4) 0.005(4) -0.009(5)
C36 0.082(6) 0.052(5) 0.086(6) 0.002(4) 0.014(5) -0.011(5)
C37 0.094(6) 0.027(3) 0.086(6) 0.000(4) 0.008(5) -0.007(4)

loop_
_atom_type_symbol
_atom_type_description
_atom_type_scat_dispersion_real
_atom_type_scat_dispersion_imag
_atom_type_scat_source
C C 0.0181 0.0091 'International Tables Vol C Tables 4.2.6.8 and 6.1.1.4'
H H 0.0000 0.0000 'International Tables Vol C Tables 4.2.6.8 and 6.1.1.4'
Al Al 0.2130 0.2455 'International Tables Vol C Tables 4.2.6.8 and 6.1.1.4'
B B 0.0090 0.0039 'International Tables Vol C Tables 4.2.6.8 and 6.1.1.4'
F F 0.0727 0.0534 'International Tables Vol C Tables 4.2.6.8 and 6.1.1.4'
N N 0.0311 0.0180 'International Tables Vol C Tables 4.2.6.8 and 6.1.1.4'
O O 0.0492 0.0322 'International Tables Vol C Tables 4.2.6.8 and 6.1.1.4'
P P 0.2955 0.4335 'International Tables Vol C Tables 4.2.6.8 and 6.1.1.4'

loop_
_exptl_crystal_face_index_h
_exptl_crystal_face_index_k
_exptl_crystal_face_index_l
_exptl_crystal_face_perp_dist
3 0 -2 0.2510
-2 0 -1 0.2180
0 0 1 0.0750
0 -1 0 0.1230
0 0 -1 0.0760
2 0 -5 0.1630
-1 4 -4 0.0720
2 7 1 0.0860
-1 4 2 0.0990

loop_
_geom_angle_atom_site_label_1
_geom_angle_atom_site_label_2
_geom_angle_atom_site_label_3
_geom_angle
_geom_angle_site_symmetry_1
_geom_angle_site_symmetry_3
_geom_angle_publ_flag
C14 P1 B1 107.6(2) . . ?
C18 P1 C14 110.1(2) . . ?
C18 P1 B1 109.0(2) . . ?
C1 N1 C2 111.0(3) . . ?
C1 N1 C4 125.9(4) . . ?
C2 N1 C4 123.0(4) . . ?
C1 N2 C3 111.0(3) . . ?
C1 N2 C7 126.0(4) . . ?
C3 N2 C7 123.0(3) . . ?
C8 N3 C11 112.8(4) . . ?
B1 N3 C8 121.8(4) . . ?
B1 N3 C11 125.4(4) . . ?
N1 C1 N2 105.3(4) . . ?
N1 C1 B1 128.3(4) . . ?
N2 C1 B1 126.3(4) . . ?
N1 C2 C5 122.4(4) . . ?
C3 C2 N1 106.4(4) . . ?
C3 C2 C5 131.3(4) . . ?
N2 C3 C6 122.6(4) . . ?
C2 C3 N2 106.4(4) . . ?
C2 C3 C6 131.0(4) . . ?
N1 C4 H4A 109.5 . . ?
N1 C4 H4B 109.5 . . ?
N1 C4 H4C 109.5 . . ?
H4A C4 H4B 109.5 . . ?
H4A C4 H4C 109.5 . . ?
H4B C4 H4C 109.5 . . ?
C2 C5 H5A 109.5 . . ?
C2 C5 H5B 109.5 . . ?
C2 C5 H5C 109.5 . . ?
H5A C5 H5B 109.5 . . ?
H5A C5 H5C 109.5 . . ?
H5B C5 H5C 109.5 . . ?
C3 C6 H6A 109.5 . . ?
C3 C6 H6B 109.5 . . ?
C3 C6 H6C 109.5 . . ?
H6A C6 H6B 109.5 . . ?
H6A C6 H6C 109.5 . . ?
H6B C6 H6C 109.5 . . ?
N2 C7 H7A 109.5 . . ?
N2 C7 H7B 109.5 . . ?
N2 C7 H7C 109.5 . . ?
H7A C7 H7B 109.5 . . ?
H7A C7 H7C 109.5 . . ?
H7B C7 H7C 109.5 . . ?
N3 C8 H8 106.3 . . ?
N3 C8 C9 110.9(4) . . ?
N3 C8 C10 114.1(4) . . ?
C9 C8 H8 106.3 . . ?
C9 C8 C10 112.3(5) . . ?
C10 C8 H8 106.3 . . ?
C8 C9 H9A 109.5 . . ?
C8 C9 H9B 109.5 . . ?
C8 C9 H9C 109.5 . . ?
H9A C9 H9B 109.5 . . ?
H9A C9 H9C 109.5 . . ?
H9B C9 H9C 109.5 . . ?
C8 C10 H10A 109.5 . . ?
C8 C10 H10B 109.5 . . ?
C8 C10 H10C 109.5 . . ?
H10A C10 H10B 109.5 . . ?
H10A C10 H10C 109.5 . . ?
H10B C10 H10C 109.5 . . ?
C12 C11 N3 114.6(4) . . ?
C13 C11 N3 117.6(5) . . ?
C13 C11 C12 121.6(5) . . ?
C11 C12 H12A 109.5 . . ?
C11 C12 H12B 109.5 . . ?
C11 C12 H12C 109.5 . . ?
H12A C12 H12B 109.5 . . ?
H12A C12 H12C 109.5 . . ?
H12B C12 H12C 109.5 . . ?
C11 C13 H13A 109.5 . . ?
C11 C13 H13B 109.5 . . ?
C11 C13 H13C 109.5 . . ?
H13A C13 H13B 109.5 . . ?
H13A C13 H13C 109.5 . . ?
H13B C13 H13C 109.5 . . ?
C15 C14 P1 107.1(4) . . ?
C15 C14 C16 106.4(5) . . ?
C16 C14 P1 108.2(3) . . ?
C17 C14 P1 116.6(4) . . ?
C17 C14 C15 109.0(5) . . ?
C17 C14 C16 109.1(5) . . ?
C14 C15 H15A 109.5 . . ?
C14 C15 H15B 109.5 . . ?
C14 C15 H15C 109.5 . . ?
H15A C15 H15B 109.5 . . ?
H15A C15 H15C 109.5 . . ?
H15B C15 H15C 109.5 . . ?
C14 C16 H16A 109.5 . . ?
C14 C16 H16B 109.5 . . ?
C14 C16 H16C 109.5 . . ?
H16A C16 H16B 109.5 . . ?
H16A C16 H16C 109.5 . . ?
H16B C16 H16C 109.5 . . ?
C14 C17 H17A 109.5 . . ?
C14 C17 H17B 109.5 . . ?
C14 C17 H17C 109.5 . . ?
H17A C17 H17B 109.5 . . ?
H17A C17 H17C 109.5 . . ?
H17B C17 H17C 109.5 . . ?
C19 C18 P1 108.3(4) . . ?
C19 C18 C21 106.4(5) . . ?
C20 C18 P1 118.4(4) . . ?
C20 C18 C19 109.0(5) . . ?
C20 C18 C21 109.9(5) . . ?
C21 C18 P1 104.2(4) . . ?
C18 C19 H19A 109.5 . . ?
C18 C19 H19B 109.5 . . ?
C18 C19 H19C 109.5 . . ?
H19A C19 H19B 109.5 . . ?
H19A C19 H19C 109.5 . . ?
H19B C19 H19C 109.5 . . ?
C18 C20 H20A 109.5 . . ?
C18 C20 H20B 109.5 . . ?
C18 C20 H20C 109.5 . . ?
H20A C20 H20B 109.5 . . ?
H20A C20 H20C 109.5 . . ?
H20B C20 H20C 109.5 . . ?
C18 C21 H21A 109.5 . . ?
C18 C21 H21B 109.5 . . ?
C18 C21 H21C 109.5 . . ?
H21A C21 H21B 109.5 . . ?
H21A C21 H21C 109.5 . . ?
H21B C21 H21C 109.5 . . ?
N3 B1 P1 119.7(3) . . ?
N3 B1 C1 117.7(4) . . ?
C1 B1 P1 122.3(3) . . ?
O1 Al1 O2 108.8(4) . . ?
O1 Al1 O3 107.8(4) . . ?
O1 Al1 O4 112.2(4) . . ?
O2 Al1 O1A 114.7(17) . . ?
O3 Al1 O1A 120.9(16) . . ?
O3 Al1 O2 110.0(2) . . ?
O3 Al1 O4 107.4(2) . . ?
O4 Al1 O1A 91.2(17) . . ?
O4 Al1 O2 110.6(2) . . ?
C22 O1 Al1 173.2(9) . . ?
C22A O1A Al1 137(3) . . ?
C26 O2 Al1 155.4(3) . . ?
C30 O3 Al1 155.6(4) . . ?
C34 O4 Al1 156.2(4) . . ?
O1 C22 C23 105.7(8) . . ?
O1 C22 C24 107.2(7) . . ?
O1 C22 C25 109.1(8) . . ?
C24 C22 C23 110.4(6) . . ?
C24 C22 C25 114.1(7) . . ?
C25 C22 C23 110.0(6) . . ?
F1 C23 F2 113.4(8) . . ?
F1 C23 C22 110.3(7) . . ?
F2 C23 C22 103.2(7) . . ?
F3 C23 F1 105.8(8) . . ?
F3 C23 F2 111.7(8) . . ?
F3 C23 C22 112.6(6) . . ?
C23A C22A O1A 130(2) . . ?
C24A C22A O1A 108(2) . . ?
C24A C22A C23A 105.2(13) . . ?
C25A C22A O1A 99(2) . . ?
C25A C22A C23A 107.1(14) . . ?
C25A C22A C24A 106.6(14) . . ?
F1A C23A C22A 107(2) . . ?
F2A C23A F1A 111(3) . . ?
F2A C23A C22A 106(2) . . ?
F3A C23A F1A 97(2) . . ?
F3A C23A F2A 109(2) . . ?
F3A C23A C22A 126.2(17) . . ?
F4 C24 F5 106.1(8) . . ?
F4 C24 C22 112.3(7) . . ?
F5 C24 C22 110.8(7) . . ?
F6 C24 F4 106.3(8) . . ?
F6 C24 F5 105.2(9) . . ?
F6 C24 C22 115.5(7) . . ?
F4A C24A F5A 108(2) . . ?
F4A C24A F6A 107.9(19) . . ?
F4A C24A C22A 123.8(19) . . ?
F5A C24A C22A 100.6(17) . . ?
F6A C24A F5A 103(2) . . ?
F6A C24A C22A 111.6(16) . . ?
F7 C25 F8 105.4(9) . . ?
F7 C25 F9 108.4(9) . . ?
F7 C25 C22 112.1(8) . . ?
F8 C25 F9 115.4(10) . . ?
F8 C25 C22 110.4(7) . . ?
F9 C25 C22 105.3(7) . . ?
F7A C25A F8A 108(2) . . ?
F7A C25A F9A 111(2) . . ?
F7A C25A C22A 102(2) . . ?
F8A C25A C22A 119.9(17) . . ?
F9A C25A F8A 107.3(17) . . ?
F9A C25A C22A 108.8(18) . . ?
O2 C26 C27 114.1(4) . . ?
O2 C26 C27A 103.8(6) . . ?
O2 C26 C28 106.7(5) . . ?
O2 C26 C28A 112.1(6) . . ?
O2 C26 C29 108.1(5) . . ?
O2 C26 C29A 109.0(6) . . ?
C27 C26 C28 112.0(4) . . ?
C27 C26 C29 108.0(4) . . ?
C28 C26 C29 107.6(5) . . ?
C28A C26 C27A 104.4(6) . . ?
C29A C26 C27A 112.8(6) . . ?
C29A C26 C28A 114.3(6) . . ?
F10 C27 F11 107.1(6) . . ?
F10 C27 F12 107.5(6) . . ?
F10 C27 C26 113.1(5) . . ?
F11 C27 F12 105.9(7) . . ?
F11 C27 C26 110.2(5) . . ?
F12 C27 C26 112.6(5) . . ?
F10A C27A F11A 104.7(12) . . ?
F10A C27A C26 113.9(13) . . ?
F11A C27A C26 95.6(8) . . ?
F12A C27A F10A 103.5(14) . . ?
F12A C27A F11A 130.1(14) . . ?
F12A C27A C26 109.3(11) . . ?
F13 C28 C26 108.5(6) . . ?
F14 C28 F13 121.1(8) . . ?
F14 C28 C26 109.8(6) . . ?
F15 C28 F13 93.7(8) . . ?
F15 C28 F14 108.8(8) . . ?
F15 C28 C26 114.4(7) . . ?
F13A C28A C26 115.6(10) . . ?
F14A C28A F13A 112.6(11) . . ?
F14A C28A C26 105.8(9) . . ?
F15A C28A F13A 108.1(11) . . ?
F15A C28A F14A 99.3(10) . . ?
F15A C28A C26 114.4(10) . . ?
F16 C29 F17 112.9(7) . . ?
F16 C29 F18 106.4(7) . . ?
F16 C29 C26 112.6(6) . . ?
F17 C29 C26 100.0(6) . . ?
F18 C29 F17 115.1(7) . . ?
F18 C29 C26 110.0(6) . . ?
F16A C29A C26 115.1(9) . . ?
F17A C29A F16A 124.6(11) . . ?
F17A C29A F18A 102.6(11) . . ?
F17A C29A C26 110.8(10) . . ?
F18A C29A F16A 86.4(9) . . ?
F18A C29A C26 113.1(9) . . ?
O3 C30 C31 110.9(4) . . ?
O3 C30 C32 109.1(5) . . ?
O3 C30 C33 108.7(5) . . ?
C32 C30 C31 110.1(5) . . ?
C32 C30 C33 108.9(5) . . ?
C33 C30 C31 109.2(4) . . ?
F19 C31 C30 110.8(4) . . ?
F20 C31 F19 106.7(5) . . ?
F20 C31 C30 110.7(5) . . ?
F21 C31 F19 108.1(5) . . ?
F21 C31 F20 108.2(4) . . ?
F21 C31 C30 112.1(5) . . ?
F22 C32 C30 110.3(6) . . ?
F23 C32 F22 107.1(7) . . ?
F23 C32 C30 112.6(5) . . ?
F24 C32 F22 106.9(6) . . ?
F24 C32 F23 107.1(7) . . ?
F24 C32 C30 112.6(7) . . ?
F25 C33 F27 107.1(5) . . ?
F25 C33 C30 112.9(4) . . ?
F26 C33 F25 106.5(5) . . ?
F26 C33 F27 106.4(5) . . ?
F26 C33 C30 113.3(5) . . ?
F27 C33 C30 110.3(5) . . ?
O4 C34 C35 106.6(5) . . ?
O4 C34 C36 114.0(6) . . ?
O4 C34 C37 106.9(4) . . ?
O4 C34 C35A 130.8(9) . . ?
O4 C34 C36A 98.7(17) . . ?
O4 C34 C37A 115.7(9) . . ?
C35 C34 C37 107.3(5) . . ?
C36 C34 C35 108.6(5) . . ?
C36 C34 C37 113.1(5) . . ?
C35A C34 C36A 108.1(17) . . ?
C35A C34 C37A 102.5(12) . . ?
C36A C34 C37A 94.8(14) . . ?
F28 C35 F29 109.0(7) . . ?
F28 C35 F30 106.0(6) . . ?
F28 C35 C34 113.2(6) . . ?
F29 C35 F30 105.7(6) . . ?
F29 C35 C34 111.5(6) . . ?
F30 C35 C34 111.1(6) . . ?
F31 C36 F32 104.8(7) . . ?
F31 C36 F33 106.6(7) . . ?
F31 C36 C34 116.0(7) . . ?
F32 C36 C34 111.1(6) . . ?
F33 C36 F32 108.5(8) . . ?
F33 C36 C34 109.6(6) . . ?
F34 C37 C34 104.7(7) . . ?
F35 C37 F34 106.1(9) . . ?
F35 C37 C34 104.0(7) . . ?
F36 C37 F34 111.4(9) . . ?
F36 C37 F35 118.5(9) . . ?
F36 C37 C34 110.9(6) . . ?
F28A C35A C34 109.3(16) . . ?
F29A C35A C34 118.4(19) . . ?
F29A C35A F28A 109(2) . . ?
F29A C35A F30A 98(2) . . ?
F30A C35A C34 115.9(19) . . ?
F30A C35A F28A 105(2) . . ?
F31A C36A C34 109(2) . . ?
F31A C36A F32A 100.3(19) . . ?
F32A C36A C34 133(3) . . ?
F33A C36A C34 107(5) . . ?
F33A C36A F31A 102(2) . . ?
F33A C36A F32A 102(2) . . ?
F34A C37A C34 116.9(19) . . ?
F35A C37A C34 113.6(17) . . ?
F35A C37A F34A 106.5(19) . . ?
F35A C37A F36A 116(2) . . ?
F36A C37A C34 109.9(16) . . ?
F36A C37A F34A 92.0(16) . . ?

loop_
_geom_bond_atom_site_label_1
_geom_bond_atom_site_label_2
_geom_bond_distance
_geom_bond_site_symmetry_2
_geom_bond_publ_flag
P1 C14 1.910(5) . ?
P1 C18 1.895(5) . ?
P1 B1 1.993(5) . ?
N1 C1 1.342(6) . ?
N1 C2 1.394(6) . ?
N1 C4 1.460(5) . ?
N2 C1 1.352(5) . ?
N2 C3 1.388(6) . ?
N2 C7 1.462(5) . ?
N3 C8 1.502(6) . ?
N3 C11 1.506(6) . ?
N3 B1 1.394(6) . ?
C1 B1 1.604(7) . ?
C2 C3 1.358(6) . ?
C2 C5 1.485(7) . ?
C3 C6 1.484(6) . ?
C4 H4A 0.9800 . ?
C4 H4B 0.9800 . ?
C4 H4C 0.9800 . ?
C5 H5A 0.9800 . ?
C5 H5B 0.9800 . ?
C5 H5C 0.9800 . ?
C6 H6A 0.9800 . ?
C6 H6B 0.9800 . ?
C6 H6C 0.9800 . ?
C7 H7A 0.9800 . ?
C7 H7B 0.9800 . ?
C7 H7C 0.9800 . ?
C8 H8 1.0000 . ?
C8 C9 1.524(8) . ?
C8 C10 1.533(8) . ?
C9 H9A 0.9800 . ?
C9 H9B 0.9800 . ?
C9 H9C 0.9800 . ?
C10 H10A 0.9800 . ?
C10 H10B 0.9800 . ?
C10 H10C 0.9800 . ?
C11 C12 1.463(7) . ?
C11 C13 1.431(8) . ?
C12 H12A 0.9800 . ?
C12 H12B 0.9800 . ?
C12 H12C 0.9800 . ?
C13 H13A 0.9800 . ?
C13 H13B 0.9800 . ?
C13 H13C 0.9800 . ?
C14 C15 1.533(8) . ?
C14 C16 1.536(7) . ?
C14 C17 1.528(8) . ?
C15 H15A 0.9800 . ?
C15 H15B 0.9800 . ?
C15 H15C 0.9800 . ?
C16 H16A 0.9800 . ?
C16 H16B 0.9800 . ?
C16 H16C 0.9800 . ?
C17 H17A 0.9800 . ?
C17 H17B 0.9800 . ?
C17 H17C 0.9800 . ?
C18 C19 1.532(7) . ?
C18 C20 1.521(9) . ?
C18 C21 1.533(8) . ?
C19 H19A 0.9800 . ?
C19 H19B 0.9800 . ?
C19 H19C 0.9800 . ?
C20 H20A 0.9800 . ?
C20 H20B 0.9800 . ?
C20 H20C 0.9800 . ?
C21 H21A 0.9800 . ?
C21 H21B 0.9800 . ?
C21 H21C 0.9800 . ?
Al1 O1 1.660(9) . ?
Al1 O1A 1.72(5) . ?
Al1 O2 1.698(3) . ?
Al1 O3 1.682(4) . ?
Al1 O4 1.697(4) . ?
F1 C23 1.341(9) . ?
F1A C23A 1.367(16) . ?
F2 C23 1.378(9) . ?
F2A C23A 1.353(16) . ?
F3 C23 1.320(8) . ?
F3A C23A 1.351(14) . ?
F4 C24 1.318(9) . ?
F4A C24A 1.303(14) . ?
F5 C24 1.359(11) . ?
F5A C24A 1.337(15) . ?
F6 C24 1.306(9) . ?
F6A C24A 1.309(15) . ?
F7 C25 1.311(10) . ?
F7A C25A 1.345(15) . ?
F8 C25 1.333(9) . ?
F8A C25A 1.355(14) . ?
F9 C25 1.389(11) . ?
F9A C25A 1.354(15) . ?
F10 C27 1.329(8) . ?
F10A C27A 1.342(13) . ?
F11 C27 1.337(8) . ?
F11A C27A 1.432(12) . ?
F12 C27 1.354(7) . ?
F12A C27A 1.335(13) . ?
F13 C28 1.387(10) . ?
F13A C28A 1.334(12) . ?
F14 C28 1.348(8) . ?
F14A C28A 1.334(12) . ?
F15 C28 1.328(10) . ?
F15A C28A 1.317(12) . ?
F16 C29 1.343(8) . ?
F16A C29A 1.455(11) . ?
F17 C29 1.434(9) . ?
F17A C29A 1.363(13) . ?
F18 C29 1.350(9) . ?
F18A C29A 1.371(13) . ?
F19 C31 1.338(7) . ?
F20 C31 1.327(6) . ?
F21 C31 1.325(6) . ?
F22 C32 1.343(10) . ?
F23 C32 1.338(7) . ?
F24 C32 1.307(10) . ?
F25 C33 1.330(7) . ?
F26 C33 1.324(7) . ?
F27 C33 1.337(7) . ?
F28 C35 1.323(8) . ?
F29 C35 1.334(9) . ?
F30 C35 1.334(7) . ?
F31 C36 1.322(10) . ?
F32 C36 1.339(9) . ?
F33 C36 1.322(9) . ?
F34 C37 1.359(11) . ?
F35 C37 1.314(12) . ?
F36 C37 1.284(10) . ?
O1 C22 1.292(12) . ?
O1A C22A 1.60(6) . ?
O2 C26 1.326(5) . ?
O3 C30 1.344(5) . ?
O4 C34 1.318(6) . ?
C22 C23 1.527(10) . ?
C22 C24 1.511(9) . ?
C22 C25 1.526(10) . ?
C22A C23A 1.537(16) . ?
C22A C24A 1.536(15) . ?
C22A C25A 1.527(16) . ?
C26 C27 1.518(7) . ?
C26 C27A 1.592(11) . ?
C26 C28 1.522(8) . ?
C26 C28A 1.526(10) . ?
C26 C29 1.575(9) . ?
C26 C29A 1.481(10) . ?
C30 C31 1.554(8) . ?
C30 C32 1.523(8) . ?
C30 C33 1.528(8) . ?
C34 C35 1.563(10) . ?
C34 C36 1.500(10) . ?
C34 C37 1.636(9) . ?
C34 C35A 1.38(3) . ?
C34 C36A 1.54(2) . ?
C34 C37A 1.612(18) . ?
C35A F28A 1.336(16) . ?
C35A F29A 1.326(16) . ?
C35A F30A 1.327(16) . ?
C36A F31A 1.354(17) . ?
C36A F32A 1.357(16) . ?
C36A F33A 1.348(17) . ?
C37A F34A 1.36(2) . ?
C37A F35A 1.297(19) . ?
C37A F36A 1.32(2) . ?

loop_
_geom_torsion_atom_site_label_1
_geom_torsion_atom_site_label_2
_geom_torsion_atom_site_label_3
_geom_torsion_atom_site_label_4
_geom_torsion
_geom_torsion_site_symmetry_1
_geom_torsion_site_symmetry_2
_geom_torsion_site_symmetry_3
_geom_torsion_site_symmetry_4
_geom_torsion_publ_flag
N1 C1 B1 P1 82.4(5) . . . . ?
N1 C1 B1 N3 -103.8(5) . . . . ?
N1 C2 C3 N2 0.2(5) . . . . ?
N1 C2 C3 C6 -178.6(4) . . . . ?
N2 C1 B1 P1 -91.7(5) . . . . ?
N2 C1 B1 N3 82.1(5) . . . . ?
C1 N1 C2 C3 -0.3(5) . . . . ?
C1 N1 C2 C5 -179.1(4) . . . . ?
C1 N2 C3 C2 0.0(5) . . . . ?
C1 N2 C3 C6 179.0(4) . . . . ?
C2 N1 C1 N2 0.3(5) . . . . ?
C2 N1 C1 B1 -174.7(4) . . . . ?
C3 N2 C1 N1 -0.2(4) . . . . ?
C3 N2 C1 B1 174.9(4) . . . . ?
C4 N1 C1 N2 -176.0(4) . . . . ?
C4 N1 C1 B1 9.0(7) . . . . ?
C4 N1 C2 C3 176.1(4) . . . . ?
C4 N1 C2 C5 -2.7(7) . . . . ?
C5 C2 C3 N2 178.8(5) . . . . ?
C5 C2 C3 C6 0.1(8) . . . . ?
C7 N2 C1 N1 176.6(4) . . . . ?
C7 N2 C1 B1 -8.2(7) . . . . ?
C7 N2 C3 C2 -176.9(4) . . . . ?
C7 N2 C3 C6 2.0(6) . . . . ?
C8 N3 C11 C12 -110.1(6) . . . . ?
C8 N3 C11 C13 97.3(7) . . . . ?
C8 N3 B1 P1 4.1(5) . . . . ?
C8 N3 B1 C1 -169.8(4) . . . . ?
C11 N3 C8 C9 -74.8(6) . . . . ?
C11 N3 C8 C10 53.2(6) . . . . ?
C11 N3 B1 P1 -176.1(3) . . . . ?
C11 N3 B1 C1 10.0(6) . . . . ?
C14 P1 C18 C19 -55.6(5) . . . . ?
C14 P1 C18 C20 69.1(5) . . . . ?
C14 P1 C18 C21 -168.5(4) . . . . ?
B1 P1 C18 C19 -173.3(4) . . . . ?
B1 P1 C18 C20 -48.6(5) . . . . ?
B1 P1 C18 C21 73.7(4) . . . . ?
B1 N3 C8 C9 105.0(5) . . . . ?
B1 N3 C8 C10 -127.0(5) . . . . ?
B1 N3 C11 C12 70.1(7) . . . . ?
B1 N3 C11 C13 -82.5(8) . . . . ?
Al1 O1A C22A C23A -16(6) . . . . ?
Al1 O1A C22A C24A 113(4) . . . . ?
Al1 O1A C22A C25A -136(4) . . . . ?
Al1 O2 C26 C27 -10.0(14) . . . . ?
Al1 O2 C26 C27A -59.7(13) . . . . ?
Al1 O2 C26 C28 -134.3(11) . . . . ?
Al1 O2 C26 C28A -171.8(11) . . . . ?
Al1 O2 C26 C29 110.2(12) . . . . ?
Al1 O2 C26 C29A 60.7(13) . . . . ?
Al1 O3 C30 C31 -3.9(14) . . . . ?
Al1 O3 C30 C32 -125.2(11) . . . . ?
Al1 O3 C30 C33 116.2(12) . . . . ?
Al1 O4 C34 C35 77.7(13) . . . . ?
Al1 O4 C34 C36 -42.0(14) . . . . ?
Al1 O4 C34 C37 -167.7(11) . . . . ?
Al1 O4 C34 C35A 82.1(18) . . . . ?
Al1 O4 C34 C36A -41.1(17) . . . . ?
Al1 O4 C34 C37A -140.8(15) . . . . ?
O1 Al1 O2 C26 99.2(12) . . . . ?
O1 Al1 O3 C30 89.7(12) . . . . ?
O1 Al1 O4 C34 90.6(13) . . . . ?
O1 C22 C23 F1 161.7(8) . . . . ?
O1 C22 C23 F2 40.2(9) . . . . ?
O1 C22 C23 F3 -80.4(9) . . . . ?
O1 C22 C24 F4 45.3(10) . . . . ?
O1 C22 C24 F5 -73.2(10) . . . . ?
O1 C22 C24 F6 167.4(10) . . . . ?
O1 C22 C25 F7 159.6(9) . . . . ?
O1 C22 C25 F8 -83.2(12) . . . . ?
O1 C22 C25 F9 42.0(10) . . . . ?
O1A Al1 O2 C26 122(2) . . . . ?
O1A Al1 O3 C30 71(2) . . . . ?
O1A Al1 O4 C34 86(2) . . . . ?
O1A C22A C23A F1A -176(3) . . . . ?
O1A C22A C23A F2A 66(4) . . . . ?
O1A C22A C23A F3A -64(4) . . . . ?
O1A C22A C24A F4A -2(3) . . . . ?
O1A C22A C24A F5A -122(3) . . . . ?
O1A C22A C24A F6A 130(3) . . . . ?
O1A C22A C25A F7A 86(3) . . . . ?
O1A C22A C25A F8A -32(3) . . . . ?
O1A C22A C25A F9A -156(2) . . . . ?
O2 Al1 O1A C22A -65(5) . . . . ?
O2 Al1 O3 C30 -151.8(12) . . . . ?
O2 Al1 O4 C34 -31.1(13) . . . . ?
O2 C26 C27 F10 79.3(7) . . . . ?
O2 C26 C27 F11 -40.6(7) . . . . ?
O2 C26 C27 F12 -158.6(6) . . . . ?
O2 C26 C27A F10A 44.1(12) . . . . ?
O2 C26 C27A F11A -64.7(9) . . . . ?
O2 C26 C27A F12A 159.3(12) . . . . ?
O2 C26 C28 F13 92.4(8) . . . . ?
O2 C26 C28 F14 -42.0(9) . . . . ?
O2 C26 C28 F15 -164.5(6) . . . . ?
O2 C26 C28A F13A 46.5(12) . . . . ?
O2 C26 C28A F14A -78.8(10) . . . . ?
O2 C26 C28A F15A 173.0(9) . . . . ?
O2 C26 C29 F16 74.4(8) . . . . ?
O2 C26 C29 F17 -45.7(5) . . . . ?
O2 C26 C29 F18 -167.1(6) . . . . ?
O2 C26 C29A F16A 73.4(10) . . . . ?
O2 C26 C29A F17A -74.8(11) . . . . ?
O2 C26 C29A F18A 170.6(9) . . . . ?
O3 Al1 O1A C22A 71(5) . . . . ?
O3 Al1 O2 C26 -18.7(13) . . . . ?
O3 Al1 O4 C34 -151.1(12) . . . . ?
O3 C30 C31 F19 75.6(6) . . . . ?
O3 C30 C31 F20 -42.6(6) . . . . ?
O3 C30 C31 F21 -163.5(5) . . . . ?
O3 C30 C32 F22 78.1(8) . . . . ?
O3 C30 C32 F23 -162.3(7) . . . . ?
O3 C30 C32 F24 -41.1(8) . . . . ?
O3 C30 C33 F25 -165.0(5) . . . . ?
O3 C30 C33 F26 73.8(6) . . . . ?
O3 C30 C33 F27 -45.3(6) . . . . ?
O4 Al1 O1A C22A -178(4) . . . . ?
O4 Al1 O2 C26 -137.1(11) . . . . ?
O4 Al1 O3 C30 -31.4(13) . . . . ?
O4 C34 C35 F28 161.6(6) . . . . ?
O4 C34 C35 F29 38.2(7) . . . . ?
O4 C34 C35 F30 -79.3(7) . . . . ?
O4 C34 C36 F31 157.3(6) . . . . ?
O4 C34 C36 F32 37.8(8) . . . . ?
O4 C34 C36 F33 -82.0(8) . . . . ?
O4 C34 C37 F34 163.3(8) . . . . ?
O4 C34 C37 F35 52.2(9) . . . . ?
O4 C34 C37 F36 -76.3(8) . . . . ?
O4 C34 C35A F28A 45(2) . . . . ?
O4 C34 C35A F29A 170.9(12) . . . . ?
O4 C34 C35A F30A -74(2) . . . . ?
O4 C34 C36A F31A 63(3) . . . . ?
O4 C34 C36A F32A -62(4) . . . . ?
O4 C34 C36A F33A 173(2) . . . . ?
O4 C34 C37A F34A 108.8(17) . . . . ?
O4 C34 C37A F35A -16(2) . . . . ?
O4 C34 C37A F36A -148.1(13) . . . . ?
C23 C22 C24 F4 159.9(8) . . . . ?
C23 C22 C24 F5 41.5(10) . . . . ?
C23 C22 C24 F6 -78.0(10) . . . . ?
C23 C22 C25 F7 44.0(10) . . . . ?
C23 C22 C25 F8 161.2(9) . . . . ?
C23 C22 C25 F9 -73.6(9) . . . . ?
C23A C22A C24A F4A 140(2) . . . . ?
C23A C22A C24A F5A 19(2) . . . . ?
C23A C22A C24A F6A -88.8(19) . . . . ?
C23A C22A C25A F7A -50(3) . . . . ?
C23A C22A C25A F8A -168.7(19) . . . . ?
C23A C22A C25A F9A 67(2) . . . . ?
C24 C22 C23 F1 46.1(9) . . . . ?
C24 C22 C23 F2 -75.3(8) . . . . ?
C24 C22 C23 F3 164.0(7) . . . . ?
C24 C22 C25 F7 -80.6(10) . . . . ?
C24 C22 C25 F8 36.6(12) . . . . ?
C24 C22 C25 F9 161.7(7) . . . . ?
C24A C22A C23A F1A 55(3) . . . . ?
C24A C22A C23A F2A -64(3) . . . . ?
C24A C22A C23A F3A 167(2) . . . . ?
C24A C22A C25A F7A -162(2) . . . . ?
C24A C22A C25A F8A 79(2) . . . . ?
C24A C22A C25A F9A -45(2) . . . . ?
C25 C22 C23 F1 -80.7(9) . . . . ?
C25 C22 C23 F2 157.9(8) . . . . ?
C25 C22 C23 F3 37.2(10) . . . . ?
C25 C22 C24 F4 -75.6(10) . . . . ?
C25 C22 C24 F5 166.0(8) . . . . ?
C25 C22 C24 F6 46.5(12) . . . . ?
C25A C22A C23A F1A -59(3) . . . . ?
C25A C22A C23A F2A -177(3) . . . . ?
C25A C22A C23A F3A 54(3) . . . . ?
C25A C22A C24A F4A -107(3) . . . . ?
C25A C22A C24A F5A 133(2) . . . . ?
C25A C22A C24A F6A 25(2) . . . . ?
C27 C26 C28 F13 -33.2(9) . . . . ?
C27 C26 C28 F14 -167.5(7) . . . . ?
C27 C26 C28 F15 69.9(8) . . . . ?
C27 C26 C29 F16 -161.6(6) . . . . ?
C27 C26 C29 F17 78.3(5) . . . . ?
C27 C26 C29 F18 -43.1(7) . . . . ?
C27A C26 C28A F13A -65.2(12) . . . . ?
C27A C26 C28A F14A 169.5(10) . . . . ?
C27A C26 C28A F15A 61.3(11) . . . . ?
C27A C26 C29A F16A -171.9(9) . . . . ?
C27A C26 C29A F17A 39.9(13) . . . . ?
C27A C26 C29A F18A -74.7(11) . . . . ?
C28 C26 C27 F10 -159.4(6) . . . . ?
C28 C26 C27 F11 80.8(7) . . . . ?
C28 C26 C27 F12 -37.2(8) . . . . ?
C28 C26 C29 F16 -40.5(8) . . . . ?
C28 C26 C29 F17 -160.5(5) . . . . ?
C28 C26 C29 F18 78.0(7) . . . . ?
C28A C26 C27A F10A 161.7(12) . . . . ?
C28A C26 C27A F11A 52.9(10) . . . . ?
C28A C26 C27A F12A -83.1(13) . . . . ?
C28A C26 C29A F16A -52.9(12) . . . . ?
C28A C26 C29A F17A 159.0(10) . . . . ?
C28A C26 C29A F18A 44.4(12) . . . . ?
C29 C26 C27 F10 -41.0(7) . . . . ?
C29 C26 C27 F11 -160.9(6) . . . . ?
C29 C26 C27 F12 81.1(7) . . . . ?
C29 C26 C28 F13 -151.8(7) . . . . ?
C29 C26 C28 F14 73.9(9) . . . . ?
C29 C26 C28 F15 -48.7(8) . . . . ?
C29A C26 C27A F10A -73.7(14) . . . . ?
C29A C26 C27A F11A 177.5(8) . . . . ?
C29A C26 C27A F12A 41.5(14) . . . . ?
C29A C26 C28A F13A 171.2(10) . . . . ?
C29A C26 C28A F14A 45.8(12) . . . . ?
C29A C26 C28A F15A -62.4(12) . . . . ?
C31 C30 C32 F22 -43.7(7) . . . . ?
C31 C30 C32 F23 75.9(8) . . . . ?
C31 C30 C32 F24 -162.9(5) . . . . ?
C31 C30 C33 F25 -44.0(6) . . . . ?
C31 C30 C33 F26 -165.1(4) . . . . ?
C31 C30 C33 F27 75.8(6) . . . . ?
C32 C30 C31 F19 -163.6(4) . . . . ?
C32 C30 C31 F20 78.2(5) . . . . ?
C32 C30 C31 F21 -42.8(6) . . . . ?
C32 C30 C33 F25 76.2(6) . . . . ?
C32 C30 C33 F26 -44.9(7) . . . . ?
C32 C30 C33 F27 -164.1(5) . . . . ?
C33 C30 C31 F19 -44.2(5) . . . . ?
C33 C30 C31 F20 -162.4(4) . . . . ?
C33 C30 C31 F21 76.7(6) . . . . ?
C33 C30 C32 F22 -163.3(6) . . . . ?
C33 C30 C32 F23 -43.7(9) . . . . ?
C33 C30 C32 F24 77.4(6) . . . . ?
C35 C34 C36 F31 38.7(8) . . . . ?
C35 C34 C36 F32 -80.8(7) . . . . ?
C35 C34 C36 F33 159.4(7) . . . . ?
C35 C34 C37 F34 -82.6(9) . . . . ?
C35 C34 C37 F35 166.2(7) . . . . ?
C35 C34 C37 F36 37.7(8) . . . . ?
C36 C34 C35 F28 -75.3(7) . . . . ?
C36 C34 C35 F29 161.4(6) . . . . ?
C36 C34 C35 F30 43.8(8) . . . . ?
C36 C34 C37 F34 37.1(10) . . . . ?
C36 C34 C37 F35 -74.1(8) . . . . ?
C36 C34 C37 F36 157.4(6) . . . . ?
C37 C34 C35 F28 47.3(7) . . . . ?
C37 C34 C35 F29 -76.0(7) . . . . ?
C37 C34 C35 F30 166.4(6) . . . . ?
C37 C34 C36 F31 -80.3(8) . . . . ?
C37 C34 C36 F32 160.2(6) . . . . ?
C37 C34 C36 F33 40.4(9) . . . . ?
C35A C34 C36A F31A -75(3) . . . . ?
C35A C34 C36A F32A 160(3) . . . . ?
C35A C34 C36A F33A 35(3) . . . . ?
C35A C34 C37A F34A -103.0(19) . . . . ?
C35A C34 C37A F35A 132(2) . . . . ?
C35A C34 C37A F36A 0.0(19) . . . . ?
C36A C34 C35A F28A 164.7(18) . . . . ?
C36A C34 C35A F29A -70(2) . . . . ?
C36A C34 C35A F30A 46(2) . . . . ?
C36A C34 C37A F34A 7(2) . . . . ?
C36A C34 C37A F35A -118(3) . . . . ?
C36A C34 C37A F36A 110(2) . . . . ?
C37A C34 C35A F28A -95.9(18) . . . . ?
C37A C34 C35A F29A 30(2) . . . . ?
C37A C34 C35A F30A 145.2(19) . . . . ?
C37A C34 C36A F31A -180(3) . . . . ?
C37A C34 C36A F32A 55(4) . . . . ?
C37A C34 C36A F33A -70(3) . . . . ?

loop_
_smtbx_masks_void_nr
_smtbx_masks_void_average_x
_smtbx_masks_void_average_y
_smtbx_masks_void_average_z
_smtbx_masks_void_volume
_smtbx_masks_void_count_electrons
_smtbx_masks_void_content
1 0.000 0.000 0.500 245.2 55.1 'C6 H14'
2 0.500 0.500 0.000 245.2 55.1 'C6 H14'
